data_7123782
loop_
_publ_author_name
'Erb, William'
'Roisnel, Thierry'

_publ_section_title
;
 Asymmetric synthesis of hetero-1,2,3,4,5-pentasubstituted ferrocenes
;
_journal_name_full 'Chemical Communications'
_journal_paper_doi 10.1039/C9CC04604F
_journal_year 2019
_chemical_compound_source 'synthesis as described'
_chemical_formula_moiety 'C14 H18 Cl Fe N'
_chemical_formula_sum 'C14 H18 Cl Fe N'
_chemical_formula_weight 291.59
_space_group_crystal_system monoclinic
_space_group_IT_number 14
_space_group_name_Hall '-P 2yn'
_space_group_name_H-M_alt 'P 1 21/n 1'
_symmetry_space_group_name_Hall '-P 2yn'
_symmetry_space_group_name_H-M 'P 1 21/n 1'
_atom_sites_solution_hydrogens geom
_atom_sites_solution_primary dual
_atom_sites_solution_secondary difmap
_audit_update_record
;
2019-06-04 deposited with the CCDC.    2019-07-04 downloaded from the CCDC.
;
_cell_angle_alpha 90
_cell_angle_beta 94.234(7)
_cell_angle_gamma 90
_cell_formula_units_Z 4
_cell_length_a 7.4438(13)
_cell_length_b 10.970(2)
_cell_length_c 16.145(3)
_cell_measurement_reflns_used 8306
_cell_measurement_temperature 150
_cell_measurement_theta_max 27.5603
_cell_measurement_theta_min 2.5301
_cell_measurement_wavelength 0.71073
_cell_volume 1314.8(4)
_computing_cell_refinement 'APEX3 (Bruker, 2015)'
_computing_data_collection 'SAINT (Bruker, 2014)'
_computing_data_reduction 'SAINT (Bruker, 2014)'
_computing_molecular_graphics 'SXGRAPH (L. Farrugia, 1999), Mercury (CSD, 2016)'
_computing_publication_material 'CRYSCALC (T. Roisnel, local program, 2019)'
_computing_structure_refinement 'SHELXL-2018_3 (Sheldrick, 2018)'
_computing_structure_solution 'SHELXT (G. Sheldrick, 2015)'
_diffrn_ambient_temperature 150
_diffrn_detector '(CMOS) PHOTON 100'
_diffrn_detector_area_resol_mean 10.4167
_diffrn_measured_fraction_theta_full 0.995
_diffrn_measured_fraction_theta_max 0.993
_diffrn_measurement_device_type 'D8 VENTURE Bruker AXS'
_diffrn_measurement_method 'rotation images'
_diffrn_radiation_monochromator 'multilayer monochromator'
_diffrn_radiation_probe x-ray
_diffrn_radiation_source 'Incoatec microfocus sealed tube'
_diffrn_radiation_type MoK\a
_diffrn_radiation_wavelength 0.71073
_diffrn_reflns_av_R_equivalents 0.0397
_diffrn_reflns_av_unetI/netI 0.0366
_diffrn_reflns_limit_h_max 9
_diffrn_reflns_limit_h_min -9
_diffrn_reflns_limit_k_max 12
_diffrn_reflns_limit_k_min -14
_diffrn_reflns_limit_l_max 20
_diffrn_reflns_limit_l_min -21
_diffrn_reflns_number 11347
_diffrn_reflns_theta_full 25.242
_diffrn_reflns_theta_max 27.560
_diffrn_reflns_theta_min 2.247
_diffrn_source_current 1.0
_diffrn_source_voltage 50.0
_exptl_absorpt_coefficient_mu 1.326
_exptl_absorpt_correction_T_max 0.768
_exptl_absorpt_correction_T_min 0.614
_exptl_absorpt_correction_type multi-scan
_exptl_absorpt_process_details
;
  [Sheldrick, G.M. (2014). SADABS Bruker AXS Inc., Madison, Wisconsin, USA]
;
_exptl_crystal_colour orange
_exptl_crystal_density_diffrn 1.473
_exptl_crystal_description prism
_exptl_crystal_F_000 608
_exptl_crystal_size_max 0.530
_exptl_crystal_size_mid 0.450
_exptl_crystal_size_min 0.199
_refine_diff_density_max 1.157
_refine_diff_density_min -0.947
_refine_diff_density_rms 0.089
_refine_ls_extinction_method none
_refine_ls_goodness_of_fit_ref 1.525
_refine_ls_hydrogen_treatment constr
_refine_ls_matrix_type full
_refine_ls_number_parameters 133
_refine_ls_number_reflns 3023
_refine_ls_number_restraints 0
_refine_ls_restrained_S_all 1.525
_refine_ls_R_factor_all 0.0454
_refine_ls_R_factor_gt 0.0402
_refine_ls_shift/su_max 0.001
_refine_ls_shift/su_mean 0.000
_refine_ls_structure_factor_coef Fsqd
_refine_ls_weighting_details 'w=1/[\s^2^(Fo^2^)+(0.0196P)^2^+0.9410P] where P=(Fo^2^+2Fc^2^)/3'
_refine_ls_weighting_scheme calc
_refine_ls_wR_factor_gt 0.0981
_refine_ls_wR_factor_ref 0.1009
_reflns_Friedel_coverage 0.000
_reflns_number_gt 2713
_reflns_number_total 3023
_reflns_threshold_expression >2sigma(I)
_cod_data_source_file c9cc04604f2.cif
_cod_data_source_block WE7761
_cod_original_cell_volume 1314.7(4)
_cod_database_code 7123782

loop_
_space_group_symop_operation_xyz
'x, y, z'
'-x+1/2, y+1/2, -z+1/2'
'-x, -y, -z'
'x-1/2, -y-1/2, z-1/2'

loop_
_atom_site_label
_atom_site_type_symbol
_atom_site_fract_x
_atom_site_fract_y
_atom_site_fract_z
_atom_site_U_iso_or_equiv
_atom_site_adp_type
_atom_site_occupancy
_atom_site_site_symmetry_order
_atom_site_calc_flag
_atom_site_refinement_flags_posn
_atom_site_refinement_flags_adp
Fe1 Fe 0.51341(4) 0.57809(3) 0.71751(2) 0.01642(12) Uani 1 1 d . .
Cl1 Cl 0.17273(8) 0.48502(6) 0.58555(4) 0.02748(16) Uani 1 1 d . .
C1 C 0.7173(4) 0.4900(3) 0.66310(19) 0.0324(3) Uani 1 1 d . .
H1 H 0.738809 0.491760 0.605847 0.039 Uiso 1 1 calc R U
C2 C 0.6089(4) 0.4050(3) 0.70101(18) 0.0324(3) Uani 1 1 d . .
H2 H 0.544356 0.339531 0.674201 0.039 Uiso 1 1 calc R U
C3 C 0.6133(4) 0.4348(3) 0.78755(19) 0.0324(3) Uani 1 1 d . .
H3 H 0.552033 0.392646 0.828456 0.039 Uiso 1 1 calc R U
C4 C 0.7263(4) 0.5392(3) 0.80135(19) 0.0324(3) Uani 1 1 d . .
H4 H 0.754266 0.578937 0.852975 0.039 Uiso 1 1 calc R U
C5 C 0.7889(4) 0.5724(3) 0.72380(18) 0.0324(3) Uani 1 1 d . .
H5 H 0.866151 0.639076 0.714283 0.039 Uiso 1 1 calc R U
C6 C 0.4330(3) 0.7562(2) 0.70523(14) 0.0193(5) Uani 1 1 d . .
H6 H 0.508965 0.825803 0.709911 0.023 Uiso 1 1 calc R U
C7 C 0.3487(3) 0.6999(3) 0.77171(14) 0.0243(5) Uani 1 1 d . .
H7 H 0.357962 0.726227 0.827915 0.029 Uiso 1 1 calc R U
C8 C 0.2482(3) 0.5973(2) 0.73991(15) 0.0229(5) Uani 1 1 d . .
H8 H 0.179288 0.542783 0.770507 0.027 Uiso 1 1 calc R U
C9 C 0.2716(3) 0.5928(2) 0.65292(14) 0.0174(4) Uani 1 1 d . .
C10 C 0.3843(3) 0.6904(2) 0.62982(13) 0.0134(4) Uani 1 1 d . .
C11 C 0.4269(3) 0.7240(2) 0.54251(13) 0.0151(4) Uani 1 1 d . .
H11 H 0.410375 0.648523 0.508052 0.018 Uiso 1 1 calc R U
C12 C 0.6215(3) 0.7653(2) 0.53694(16) 0.0227(5) Uani 1 1 d . .
H12A H 0.640015 0.788614 0.479594 0.034 Uiso 1 1 calc R U
H12B H 0.703243 0.698400 0.554018 0.034 Uiso 1 1 calc R U
H12C H 0.646111 0.835442 0.573640 0.034 Uiso 1 1 calc R U
N13 N 0.3010(3) 0.81717(18) 0.50444(12) 0.0182(4) Uani 1 1 d . .
C14 C 0.2960(4) 0.9306(2) 0.55165(17) 0.0251(5) Uani 1 1 d . .
H14A H 0.223070 0.990926 0.519518 0.038 Uiso 1 1 calc R U
H14B H 0.418805 0.961795 0.562701 0.038 Uiso 1 1 calc R U
H14C H 0.242843 0.915131 0.604399 0.038 Uiso 1 1 calc R U
C15 C 0.1187(3) 0.7701(2) 0.48907(16) 0.0252(5) Uani 1 1 d . .
H15A H 0.068390 0.752275 0.542158 0.038 Uiso 1 1 calc R U
H15B H 0.121420 0.695285 0.456032 0.038 Uiso 1 1 calc R U
H15C H 0.043591 0.831108 0.458690 0.038 Uiso 1 1 calc R U

loop_
_atom_site_aniso_label
_atom_site_aniso_U_11
_atom_site_aniso_U_22
_atom_site_aniso_U_33
_atom_site_aniso_U_23
_atom_site_aniso_U_13
_atom_site_aniso_U_12
Fe1 0.01186(17) 0.02229(19) 0.01471(17) 0.00224(12) -0.00164(11) 0.00425(12)
Cl1 0.0268(3) 0.0256(3) 0.0288(3) 0.0028(2) -0.0064(2) -0.0127(2)
C1 0.0249(6) 0.0368(7) 0.0349(7) 0.0029(5) -0.0013(5) 0.0144(5)
C2 0.0249(6) 0.0368(7) 0.0349(7) 0.0029(5) -0.0013(5) 0.0144(5)
C3 0.0249(6) 0.0368(7) 0.0349(7) 0.0029(5) -0.0013(5) 0.0144(5)
C4 0.0249(6) 0.0368(7) 0.0349(7) 0.0029(5) -0.0013(5) 0.0144(5)
C5 0.0249(6) 0.0368(7) 0.0349(7) 0.0029(5) -0.0013(5) 0.0144(5)
C6 0.0186(10) 0.0218(11) 0.0166(11) -0.0046(9) -0.0037(8) 0.0051(9)
C7 0.0221(12) 0.0375(14) 0.0130(10) -0.0016(10) -0.0009(9) 0.0125(10)
C8 0.0143(10) 0.0370(14) 0.0174(11) 0.0100(10) 0.0017(8) 0.0058(9)
C9 0.0116(10) 0.0242(12) 0.0158(10) 0.0035(9) -0.0031(8) 0.0003(8)
C10 0.0112(9) 0.0163(10) 0.0125(10) 0.0008(8) -0.0016(7) 0.0018(8)
C11 0.0168(10) 0.0159(10) 0.0128(10) 0.0000(8) 0.0011(8) -0.0010(8)
C12 0.0187(11) 0.0244(12) 0.0256(12) 0.0010(10) 0.0059(9) -0.0035(9)
N13 0.0212(9) 0.0174(9) 0.0157(9) 0.0028(7) -0.0011(7) 0.0008(8)
C14 0.0288(13) 0.0170(11) 0.0290(13) -0.0006(10) -0.0005(10) 0.0014(10)
C15 0.0212(12) 0.0282(13) 0.0249(12) 0.0020(10) -0.0081(9) 0.0010(10)

loop_
_atom_type_symbol
_atom_type_description
_atom_type_scat_dispersion_real
_atom_type_scat_dispersion_imag
_atom_type_scat_source
C C 0.0033 0.0016 'International Tables Vol C Tables 4.2.6.8 and 6.1.1.4'
H H 0.0000 0.0000 'International Tables Vol C Tables 4.2.6.8 and 6.1.1.4'
Cl Cl 0.1484 0.1585 'International Tables Vol C Tables 4.2.6.8 and 6.1.1.4'
Fe Fe 0.3463 0.8444 'International Tables Vol C Tables 4.2.6.8 and 6.1.1.4'
N N 0.0061 0.0033 'International Tables Vol C Tables 4.2.6.8 and 6.1.1.4'

loop_
_geom_angle_atom_site_label_1
_geom_angle_atom_site_label_2
_geom_angle_atom_site_label_3
_geom_angle
C9 Fe1 C8 41.17(9)
C9 Fe1 C3 128.41(11)
C8 Fe1 C3 107.35(11)
C9 Fe1 C5 151.64(11)
C8 Fe1 C5 166.32(11)
C3 Fe1 C5 68.09(12)
C9 Fe1 C6 68.33(9)
C8 Fe1 C6 68.87(10)
C3 Fe1 C6 151.48(11)
C5 Fe1 C6 108.57(11)
C9 Fe1 C1 118.44(11)
C8 Fe1 C1 151.57(12)
C3 Fe1 C1 67.92(12)
C5 Fe1 C1 40.22(12)
C6 Fe1 C1 128.91(11)
C9 Fe1 C4 166.70(11)
C8 Fe1 C4 127.87(11)
C3 Fe1 C4 40.83(12)
C5 Fe1 C4 40.41(11)
C6 Fe1 C4 117.91(11)
C1 Fe1 C4 67.95(12)
C9 Fe1 C2 108.13(11)
C8 Fe1 C2 117.82(12)
C3 Fe1 C2 40.95(11)
C5 Fe1 C2 67.85(12)
C6 Fe1 C2 166.31(11)
C1 Fe1 C2 40.00(12)
C4 Fe1 C2 68.60(12)
C9 Fe1 C7 68.30(10)
C8 Fe1 C7 40.73(11)
C3 Fe1 C7 117.97(11)
C5 Fe1 C7 128.79(11)
C6 Fe1 C7 40.63(10)
C1 Fe1 C7 166.82(12)
C4 Fe1 C7 108.10(11)
C2 Fe1 C7 151.80(12)
C9 Fe1 C10 40.94(9)
C8 Fe1 C10 69.65(9)
C3 Fe1 C10 166.45(11)
C5 Fe1 C10 117.85(10)
C6 Fe1 C10 40.98(8)
C1 Fe1 C10 108.05(10)
C4 Fe1 C10 151.17(11)
C2 Fe1 C10 127.79(10)
C7 Fe1 C10 68.94(9)
C2 C1 C5 108.9(3)
C2 C1 Fe1 70.06(16)
C5 C1 Fe1 69.74(16)
C2 C1 H1 125.6
C5 C1 H1 125.6
Fe1 C1 H1 126.2
C1 C2 C3 107.5(3)
C1 C2 Fe1 69.93(17)
C3 C2 Fe1 69.23(16)
C1 C2 H2 126.2
C3 C2 H2 126.2
Fe1 C2 H2 126.2
C4 C3 C2 107.8(3)
C4 C3 Fe1 69.86(16)
C2 C3 Fe1 69.82(16)
C4 C3 H3 126.1
C2 C3 H3 126.1
Fe1 C3 H3 125.8
C5 C4 C3 107.3(3)
C5 C4 Fe1 69.60(16)
C3 C4 Fe1 69.31(16)
C5 C4 H4 126.4
C3 C4 H4 126.4
Fe1 C4 H4 126.3
C1 C5 C4 108.5(3)
C1 C5 Fe1 70.04(16)
C4 C5 Fe1 70.00(16)
C1 C5 H5 125.7
C4 C5 H5 125.7
Fe1 C5 H5 125.8
C7 C6 C10 108.9(2)
C7 C6 Fe1 69.82(14)
C10 C6 Fe1 69.95(13)
C7 C6 H6 125.6
C10 C6 H6 125.6
Fe1 C6 H6 126.2
C6 C7 C8 108.6(2)
C6 C7 Fe1 69.55(13)
C8 C7 Fe1 69.33(14)
C6 C7 H7 125.7
C8 C7 H7 125.7
Fe1 C7 H7 127.0
C7 C8 C9 106.4(2)
C7 C8 Fe1 69.94(13)
C9 C8 Fe1 68.48(13)
C7 C8 H8 126.8
C9 C8 H8 126.8
Fe1 C8 H8 126.3
C10 C9 C8 110.3(2)
C10 C9 Cl1 125.34(17)
C8 C9 Cl1 124.31(19)
C10 C9 Fe1 71.09(12)
C8 C9 Fe1 70.35(13)
Cl1 C9 Fe1 126.19(13)
C9 C10 C6 105.74(19)
C9 C10 C11 126.44(19)
C6 C10 C11 127.6(2)
C9 C10 Fe1 67.98(12)
C6 C10 Fe1 69.07(12)
C11 C10 Fe1 131.81(15)
N13 C11 C10 112.52(18)
N13 C11 C12 110.07(18)
C10 C11 C12 113.08(18)
N13 C11 H11 106.9
C10 C11 H11 106.9
C12 C11 H11 106.9
C11 C12 H12A 109.5
C11 C12 H12B 109.5
H12A C12 H12B 109.5
C11 C12 H12C 109.5
H12A C12 H12C 109.5
H12B C12 H12C 109.5
C15 N13 C14 109.4(2)
C15 N13 C11 112.17(18)
C14 N13 C11 114.12(18)
N13 C14 H14A 109.5
N13 C14 H14B 109.5
H14A C14 H14B 109.5
N13 C14 H14C 109.5
H14A C14 H14C 109.5
H14B C14 H14C 109.5
N13 C15 H15A 109.5
N13 C15 H15B 109.5
H15A C15 H15B 109.5
N13 C15 H15C 109.5
H15A C15 H15C 109.5
H15B C15 H15C 109.5

loop_
_geom_bond_atom_site_label_1
_geom_bond_atom_site_label_2
_geom_bond_distance
Fe1 C9 2.019(2)
Fe1 C8 2.044(2)
Fe1 C3 2.044(3)
Fe1 C5 2.046(3)
Fe1 C6 2.049(2)
Fe1 C1 2.050(3)
Fe1 C4 2.052(3)
Fe1 C2 2.052(3)
Fe1 C7 2.052(2)
Fe1 C10 2.060(2)
Cl1 C9 1.733(2)
C1 C2 1.403(4)
C1 C5 1.409(4)
C1 H1 0.9500
C2 C3 1.433(4)
C2 H2 0.9500
C3 C4 1.429(4)
C3 H3 0.9500
C4 C5 1.415(4)
C4 H4 0.9500
C5 H5 0.9500
C6 C7 1.424(4)
C6 C10 1.438(3)
C6 H6 0.9500
C7 C8 1.426(4)
C7 H7 0.9500
C8 C9 1.429(3)
C8 H8 0.9500
C9 C10 1.427(3)
C10 C11 1.513(3)
C11 N13 1.488(3)
C11 C12 1.527(3)
C11 H11 1.0000
C12 H12A 0.9800
C12 H12B 0.9800
C12 H12C 0.9800
N13 C15 1.456(3)
N13 C14 1.461(3)
C14 H14A 0.9800
C14 H14B 0.9800
C14 H14C 0.9800
C15 H15A 0.9800
C15 H15B 0.9800
C15 H15C 0.9800

loop_
_geom_torsion_atom_site_label_1
_geom_torsion_atom_site_label_2
_geom_torsion_atom_site_label_3
_geom_torsion_atom_site_label_4
_geom_torsion
C5 C1 C2 C3 -0.1(3)
Fe1 C1 C2 C3 -59.26(18)
C5 C1 C2 Fe1 59.11(18)
C1 C2 C3 C4 -0.1(3)
Fe1 C2 C3 C4 -59.77(18)
C1 C2 C3 Fe1 59.71(18)
C2 C3 C4 C5 0.3(3)
Fe1 C3 C4 C5 -59.49(18)
C2 C3 C4 Fe1 59.75(18)
C2 C1 C5 C4 0.3(3)
Fe1 C1 C5 C4 59.63(18)
C2 C1 C5 Fe1 -59.32(18)
C3 C4 C5 C1 -0.3(3)
Fe1 C4 C5 C1 -59.66(18)
C3 C4 C5 Fe1 59.31(18)
C10 C6 C7 C8 0.8(3)
Fe1 C6 C7 C8 -58.44(16)
C10 C6 C7 Fe1 59.25(15)
C6 C7 C8 C9 -0.4(3)
Fe1 C7 C8 C9 -59.02(16)
C6 C7 C8 Fe1 58.57(16)
C7 C8 C9 C10 -0.1(3)
Fe1 C8 C9 C10 -60.04(15)
C7 C8 C9 Cl1 -179.01(17)
Fe1 C8 C9 Cl1 121.02(18)
C7 C8 C9 Fe1 59.96(16)
C8 C9 C10 C6 0.6(2)
Cl1 C9 C10 C6 179.48(17)
Fe1 C9 C10 C6 -59.04(14)
C8 C9 C10 C11 -173.9(2)
Cl1 C9 C10 C11 5.1(3)
Fe1 C9 C10 C11 126.5(2)
C8 C9 C10 Fe1 59.60(16)
Cl1 C9 C10 Fe1 -121.48(18)
C7 C6 C10 C9 -0.8(2)
Fe1 C6 C10 C9 58.34(14)
C7 C6 C10 C11 173.5(2)
Fe1 C6 C10 C11 -127.3(2)
C7 C6 C10 Fe1 -59.17(16)
C9 C10 C11 N13 92.4(3)
C6 C10 C11 N13 -80.8(3)
Fe1 C10 C11 N13 -175.60(15)
C9 C10 C11 C12 -142.1(2)
C6 C10 C11 C12 44.7(3)
Fe1 C10 C11 C12 -50.1(3)
C10 C11 N13 C15 -67.4(2)
C12 C11 N13 C15 165.50(19)
C10 C11 N13 C14 57.7(2)
C12 C11 N13 C14 -69.4(2)
